data_4509274
loop_
_publ_author_name
'Sarma, Bipul'
'Nath, Naba K.'
'Bhogala, Balakrishna R.'
'Nangia, Ashwini'

_publ_section_title
;
 Synthon Competition and Cooperation in Molecular Salts of Hydroxybenzoic
 Acids and Aminopyridines
;
_journal_issue 3
_journal_name_full 'Crystal Growth &amp; Design'
_journal_page_first 1546
_journal_paper_doi 10.1021/cg801145c
_journal_volume 9
_journal_year 2009
_chemical_formula_moiety 2(C7H6O4).C5H7N2
_chemical_formula_sum 'C19 H18 N2 O8'
_chemical_formula_weight 402.35
_chemical_name_systematic
; 
 3-Aminopyridinium 3,5-dihydroxybenzoate (3,5-dihydroxybenzoic acid) 
;
_space_group_IT_number 56
_symmetry_cell_setting orthorhombic
_symmetry_space_group_name_Hall '-P 2ab 2ac'
_symmetry_space_group_name_H-M 'P c c n'
_atom_sites_solution_hydrogens geom
_atom_sites_solution_primary direct
_atom_sites_solution_secondary difmap
_audit_creation_method SHELXL-97
_cell_angle_alpha 90.00
_cell_angle_beta 90.00
_cell_angle_gamma 90.00
_cell_formula_units_Z 8
_cell_length_a 21.8769(11)
_cell_length_b 11.7814(6)
_cell_length_c 14.6796(7)
_cell_measurement_reflns_used 5869
_cell_measurement_temperature 298(2)
_cell_measurement_theta_max 22.77
_cell_measurement_theta_min 2.78
_cell_volume 3783.5(3)
_computing_cell_refinement 'Bruker SMART'
_computing_data_collection 'Bruker SMART'
_computing_data_reduction 'Bruker SAINT'
_computing_molecular_graphics 'Bruker SHELXTL'
_computing_publication_material 'Bruker SHELXTL'
_computing_structure_refinement 'SHELXL-97 (Sheldrick, 1997)'
_computing_structure_solution 'SHELXS-97 (Sheldrick, 1990)'
_diffrn_ambient_temperature 298(2)
_diffrn_measured_fraction_theta_full 0.985
_diffrn_measured_fraction_theta_max 0.985
_diffrn_measurement_device_type 'CCD area detector'
_diffrn_measurement_method 'phi and omega scans'
_diffrn_radiation_monochromator graphite
_diffrn_radiation_source 'fine-focus sealed tube'
_diffrn_radiation_type MoK\a
_diffrn_radiation_wavelength 0.71073
_diffrn_reflns_av_R_equivalents 0.0881
_diffrn_reflns_av_sigmaI/netI 0.0420
_diffrn_reflns_limit_h_max 26
_diffrn_reflns_limit_h_min -26
_diffrn_reflns_limit_k_max 14
_diffrn_reflns_limit_k_min -14
_diffrn_reflns_limit_l_max 18
_diffrn_reflns_limit_l_min -17
_diffrn_reflns_number 36836
_diffrn_reflns_theta_full 26.04
_diffrn_reflns_theta_max 26.04
_diffrn_reflns_theta_min 1.86
_exptl_absorpt_coefficient_mu 0.112
_exptl_absorpt_correction_T_max 0.9922
_exptl_absorpt_correction_T_min 0.9715
_exptl_absorpt_correction_type multi-scan
_exptl_absorpt_process_details SADABS
_exptl_crystal_colour brown
_exptl_crystal_density_diffrn 1.413
_exptl_crystal_density_method 'not measured'
_exptl_crystal_description needle
_exptl_crystal_F_000 1680
_exptl_crystal_size_max 0.26
_exptl_crystal_size_mid 0.08
_exptl_crystal_size_min 0.07
_refine_diff_density_max 0.265
_refine_diff_density_min -0.246
_refine_diff_density_rms 0.054
_refine_ls_extinction_method none
_refine_ls_goodness_of_fit_ref 1.211
_refine_ls_hydrogen_treatment mixed
_refine_ls_matrix_type full
_refine_ls_number_parameters 294
_refine_ls_number_reflns 3691
_refine_ls_number_restraints 0
_refine_ls_restrained_S_all 1.211
_refine_ls_R_factor_all 0.1082
_refine_ls_R_factor_gt 0.0864
_refine_ls_shift/su_max 0.000
_refine_ls_shift/su_mean 0.000
_refine_ls_structure_factor_coef Fsqd
_refine_ls_weighting_details 'calc w=1/[\s^2^(Fo^2^)+(0.0534P)^2^+3.5507P] where P=(Fo^2^+2Fc^2^)/3'
_refine_ls_weighting_scheme calc
_refine_ls_wR_factor_gt 0.1596
_refine_ls_wR_factor_ref 0.1691
_reflns_number_gt 2969
_reflns_number_total 3691
_reflns_threshold_expression >2sigma(I)
_cod_data_source_file cg801145csup4.cif
_cod_data_source_block 3-APH+.3,5-DiHBA-.3,5-DiHBA_1:1:1_(11)
_cod_depositor_comments
;
The following automatic conversions were performed:

'_symmetry_cell_setting' value 'Orthorhombic' changed to
'orthorhombic' according to
/home/saulius/struct/CIF-dictionaries/cif_core.dic dictionary named
'cif_core.dic' version 2.4.2 from
2011-04-26.

'_exptl_absorpt_correction_type' value 'Multi-scan'
changed to 'multi-scan' according to
/home/saulius/struct/CIF-dictionaries/cif_core.dic dictionary named
'cif_core.dic' version 2.4.2 from 2011-04-26.

Automatic conversion script
Id: cif_fix_values 1891 2012-01-12 08:04:46Z andrius 
;
_cod_original_sg_symbol_H-M 'Pccn '
_cod_database_code 4509274

loop_
_symmetry_equiv_pos_as_xyz
'x, y, z'
'-x+1/2, -y+1/2, z'
'-x, y+1/2, -z+1/2'
'x+1/2, -y, -z+1/2'
'-x, -y, -z'
'x-1/2, y-1/2, -z'
'x, -y-1/2, z-1/2'
'-x-1/2, y, z-1/2'

loop_
_atom_site_label
_atom_site_type_symbol
_atom_site_fract_x
_atom_site_fract_y
_atom_site_fract_z
_atom_site_U_iso_or_equiv
_atom_site_adp_type
_atom_site_occupancy
_atom_site_symmetry_multiplicity
_atom_site_calc_flag
_atom_site_refinement_flags
O1 O 0.36775(10) 0.76454(18) 0.15321(13) 0.0315(5) Uani 1 1 d .
O2 O 0.30329(10) 0.90862(18) 0.13493(13) 0.0298(5) Uani 1 1 d .
O6 O 0.14248(11) 0.5381(2) 0.68029(18) 0.0413(6) Uani 1 1 d .
O3 O 0.21633(10) 0.9512(2) 0.45393(16) 0.0332(6) Uani 1 1 d .
O4 O 0.40154(10) 0.7371(2) 0.48572(15) 0.0363(6) Uani 1 1 d .
C1 C 0.33144(13) 0.8392(2) 0.18370(19) 0.0212(6) Uani 1 1 d .
C3 C 0.27304(13) 0.8986(2) 0.3238(2) 0.0230(7) Uani 1 1 d .
H3 H 0.2447 0.9354 0.2870 0.028 Uiso 1 1 calc R
O8 O -0.00129(12) 0.1234(2) 0.5802(2) 0.0498(8) Uani 1 1 d .
O7 O 0.20334(11) 0.1312(2) 0.6855(2) 0.0549(8) Uani 1 1 d .
C6 C 0.35854(13) 0.7904(2) 0.4334(2) 0.0232(7) Uani 1 1 d .
C7 C 0.36573(13) 0.7891(2) 0.34051(19) 0.0235(7) Uani 1 1 d .
H7 H 0.3990 0.7521 0.3144 0.028 Uiso 1 1 calc R
C5 C 0.30870(13) 0.8451(3) 0.47257(19) 0.0250(7) Uani 1 1 d .
H5 H 0.3040 0.8463 0.5355 0.030 Uiso 1 1 calc R
C2 C 0.32277(13) 0.8437(2) 0.28538(19) 0.0203(6) Uani 1 1 d .
C4 C 0.26616(13) 0.8980(2) 0.4170(2) 0.0222(7) Uani 1 1 d .
C9 C 0.09617(15) 0.3602(3) 0.6514(2) 0.0312(8) Uani 1 1 d .
C11 C 0.15061(15) 0.1847(3) 0.6642(3) 0.0358(8) Uani 1 1 d .
C12 C 0.09935(15) 0.1271(3) 0.6336(3) 0.0375(8) Uani 1 1 d .
H12 H 0.1003 0.0485 0.6276 0.045 Uiso 1 1 calc R
C13 C 0.04683(14) 0.1863(3) 0.6120(2) 0.0334(8) Uani 1 1 d .
C14 C 0.04441(15) 0.3025(3) 0.6207(2) 0.0352(8) Uani 1 1 d .
H14 H 0.0089 0.3419 0.6064 0.042 Uiso 1 1 calc R
N2 N 0.0970(2) 0.4521(3) 0.8909(3) 0.0606(11) Uani 1 1 d .
C16 C 0.09999(17) 0.3397(3) 0.8949(3) 0.0436(9) Uani 1 1 d .
C10 C 0.14927(15) 0.3023(3) 0.6724(2) 0.0352(8) Uani 1 1 d .
H10 H 0.1838 0.3415 0.6919 0.042 Uiso 1 1 calc R
C8 C 0.09213(16) 0.4858(3) 0.6591(3) 0.0410(9) Uani 1 1 d .
O5 O 0.04555(14) 0.5360(3) 0.6464(4) 0.1098(17) Uani 1 1 d .
C15 C 0.04973(18) 0.2717(4) 0.8766(3) 0.0499(10) Uani 1 1 d .
H15 H 0.0122 0.3043 0.8627 0.060 Uiso 1 1 calc R
N1 N 0.0557(2) 0.1586(3) 0.8790(3) 0.0646(11) Uani 1 1 d .
C19 C 0.1067(3) 0.1038(4) 0.8981(4) 0.0730(14) Uani 1 1 d .
H19 H 0.1083 0.0249 0.8984 0.088 Uiso 1 1 calc R
C17 C 0.15376(19) 0.2823(4) 0.9153(3) 0.0594(12) Uani 1 1 d .
H17 H 0.1889 0.3238 0.9279 0.071 Uiso 1 1 calc R
C18 C 0.1564(2) 0.1672(4) 0.9172(4) 0.0757(15) Uani 1 1 d .
H18 H 0.1930 0.1315 0.9320 0.091 Uiso 1 1 calc R
H2 H 0.2102(16) 0.935(3) 0.507(3) 0.041(11) Uiso 1 1 d .
H1 H 0.3900(17) 0.731(3) 0.537(3) 0.044(11) Uiso 1 1 d .
H4 H -0.0271(17) 0.167(3) 0.563(2) 0.038(11) Uiso 1 1 d .
H6A H 0.1346(19) 0.616(4) 0.679(3) 0.065(13) Uiso 1 1 d .
H7A H 0.2011(19) 0.060(4) 0.674(3) 0.062(14) Uiso 1 1 d .
H2A H 0.133(2) 0.493(4) 0.906(3) 0.078(15) Uiso 1 1 d .
H1A H 0.017(3) 0.122(5) 0.871(4) 0.12(2) Uiso 1 1 d .
H2B H 0.062(3) 0.493(5) 0.895(4) 0.12(2) Uiso 1 1 d .

loop_
_atom_site_aniso_label
_atom_site_aniso_U_11
_atom_site_aniso_U_22
_atom_site_aniso_U_33
_atom_site_aniso_U_23
_atom_site_aniso_U_13
_atom_site_aniso_U_12
O1 0.0470(14) 0.0299(12) 0.0177(11) -0.0030(9) 0.0039(10) 0.0059(11)
O2 0.0417(13) 0.0311(12) 0.0167(10) 0.0034(9) -0.0031(9) 0.0010(10)
O6 0.0408(15) 0.0244(13) 0.0588(17) 0.0021(12) -0.0063(12) -0.0034(11)
O3 0.0345(13) 0.0421(14) 0.0231(12) 0.0059(11) 0.0070(10) 0.0174(11)
O4 0.0307(13) 0.0616(17) 0.0167(11) 0.0091(11) 0.0047(10) 0.0191(12)
C1 0.0248(16) 0.0182(14) 0.0205(15) 0.0012(12) -0.0019(12) -0.0076(13)
C3 0.0248(16) 0.0233(15) 0.0210(15) 0.0024(12) -0.0031(12) -0.0005(12)
O8 0.0307(14) 0.0302(14) 0.089(2) -0.0002(14) -0.0242(14) -0.0010(12)
O7 0.0314(14) 0.0294(15) 0.104(2) -0.0029(15) -0.0220(14) 0.0052(11)
C6 0.0215(16) 0.0284(16) 0.0198(15) 0.0026(12) 0.0002(12) 0.0012(13)
C7 0.0221(16) 0.0279(16) 0.0204(15) -0.0004(12) 0.0065(12) 0.0021(12)
C5 0.0287(17) 0.0333(17) 0.0131(14) 0.0015(13) 0.0016(12) 0.0025(14)
C2 0.0237(16) 0.0185(14) 0.0186(15) 0.0005(12) 0.0016(12) -0.0046(12)
C4 0.0205(16) 0.0202(15) 0.0258(16) 0.0002(12) 0.0035(12) 0.0020(12)
C9 0.0287(18) 0.0280(17) 0.0369(19) 0.0009(14) -0.0028(14) -0.0026(14)
C11 0.0236(17) 0.0308(18) 0.053(2) 0.0048(16) -0.0075(16) 0.0041(14)
C12 0.0317(19) 0.0238(17) 0.057(2) 0.0003(16) -0.0058(17) -0.0004(14)
C13 0.0240(17) 0.0332(19) 0.043(2) 0.0011(15) -0.0033(15) -0.0032(14)
C14 0.0277(18) 0.0309(18) 0.047(2) 0.0025(16) -0.0052(15) 0.0080(14)
N2 0.047(2) 0.040(2) 0.095(3) -0.0042(19) -0.002(2) 0.0006(18)
C16 0.041(2) 0.042(2) 0.048(2) -0.0057(18) 0.0041(18) -0.0033(18)
C10 0.0273(18) 0.0296(18) 0.049(2) 0.0010(16) -0.0104(16) -0.0017(14)
C8 0.032(2) 0.035(2) 0.056(2) -0.0016(17) -0.0109(17) 0.0050(17)
O5 0.049(2) 0.0378(17) 0.243(5) -0.014(2) -0.056(3) 0.0135(15)
C15 0.039(2) 0.057(3) 0.053(2) -0.005(2) -0.0021(19) -0.0103(19)
N1 0.069(3) 0.063(3) 0.061(2) -0.011(2) -0.001(2) -0.032(2)
C19 0.082(4) 0.046(3) 0.091(4) -0.005(3) -0.009(3) -0.001(3)
C17 0.037(2) 0.050(3) 0.091(3) -0.011(2) -0.004(2) -0.0036(19)
C18 0.065(3) 0.052(3) 0.110(4) -0.013(3) -0.009(3) 0.010(2)

loop_
_atom_type_symbol
_atom_type_description
_atom_type_scat_dispersion_real
_atom_type_scat_dispersion_imag
_atom_type_scat_source
C C 0.0033 0.0016 'International Tables Vol C Tables 4.2.6.8 and 6.1.1.4'
H H 0.0000 0.0000 'International Tables Vol C Tables 4.2.6.8 and 6.1.1.4'
N N 0.0061 0.0033 'International Tables Vol C Tables 4.2.6.8 and 6.1.1.4'
O O 0.0106 0.0060 'International Tables Vol C Tables 4.2.6.8 and 6.1.1.4'

loop_
_geom_angle_atom_site_label_1
_geom_angle_atom_site_label_2
_geom_angle_atom_site_label_3
_geom_angle
C8 O6 H6A 108(3)
C4 O3 H2 114(3)
C6 O4 H1 111(3)
O2 C1 O1 124.1(3)
O2 C1 C2 118.9(3)
O1 C1 C2 117.0(3)
C4 C3 C2 119.2(3)
C4 C3 H3 120.4
C2 C3 H3 120.4
C13 O8 H4 107(3)
C11 O7 H7A 111(3)
O4 C6 C7 118.3(3)
O4 C6 C5 121.3(3)
C7 C6 C5 120.3(3)
C6 C7 C2 119.6(3)
C6 C7 H7 120.2
C2 C7 H7 120.2
C4 C5 C6 119.5(3)
C4 C5 H5 120.3
C6 C5 H5 120.3
C3 C2 C7 120.5(3)
C3 C2 C1 121.2(3)
C7 C2 C1 118.2(3)
O3 C4 C3 118.6(3)
O3 C4 C5 120.5(3)
C3 C4 C5 120.9(3)
C10 C9 C14 120.9(3)
C10 C9 C8 121.6(3)
C14 C9 C8 117.5(3)
O7 C11 C12 122.5(3)
O7 C11 C10 117.6(3)
C12 C11 C10 120.0(3)
C13 C12 C11 120.0(3)
C13 C12 H12 120.0
C11 C12 H12 120.0
O8 C13 C14 122.7(3)
O8 C13 C12 116.4(3)
C14 C13 C12 120.9(3)
C13 C14 C9 118.9(3)
C13 C14 H14 120.5
C9 C14 H14 120.5
C16 N2 H2A 118(3)
C16 N2 H2B 125(4)
H2A N2 H2B 114(5)
N2 C16 C15 121.9(4)
N2 C16 C17 122.5(4)
C15 C16 C17 115.6(4)
C9 C10 C11 119.3(3)
C9 C10 H10 120.3
C11 C10 H10 120.3
O5 C8 O6 121.8(3)
O5 C8 C9 122.2(3)
O6 C8 C9 116.1(3)
N1 C15 C16 119.5(4)
N1 C15 H15 120.2
C16 C15 H15 120.2
C19 N1 C15 125.1(4)
C19 N1 H1A 123(4)
C15 N1 H1A 111(4)
N1 C19 C18 117.0(5)
N1 C19 H19 121.5
C18 C19 H19 121.5
C18 C17 C16 121.8(4)
C18 C17 H17 119.1
C16 C17 H17 119.1
C19 C18 C17 121.0(5)
C19 C18 H18 119.5
C17 C18 H18 119.5

loop_
_geom_bond_atom_site_label_1
_geom_bond_atom_site_label_2
_geom_bond_distance
O1 C1 1.267(3)
O2 C1 1.250(3)
O6 C8 1.299(4)
O6 H6A 0.93(5)
O3 C4 1.369(3)
O3 H2 0.82(4)
O4 C6 1.367(4)
O4 H1 0.80(4)
C1 C2 1.506(4)
C3 C4 1.377(4)
C3 C2 1.385(4)
C3 H3 0.9300
O8 C13 1.370(4)
O8 H4 0.80(4)
O7 C11 1.352(4)
O7 H7A 0.86(5)
C6 C7 1.373(4)
C6 C5 1.391(4)
C7 C2 1.397(4)
C7 H7 0.9300
C5 C4 1.386(4)
C5 H5 0.9300
C9 C10 1.382(4)
C9 C14 1.396(4)
C9 C8 1.487(5)
C11 C12 1.386(5)
C11 C10 1.390(5)
C12 C13 1.381(4)
C12 H12 0.9300
C13 C14 1.375(5)
C14 H14 0.9300
N2 C16 1.327(5)
N2 H2A 0.95(5)
N2 H2B 0.91(6)
C16 C15 1.387(5)
C16 C17 1.390(5)
C10 H10 0.9300
C8 O5 1.193(4)
C15 N1 1.338(6)
C15 H15 0.9300
N1 C19 1.320(6)
N1 H1A 0.96(6)
C19 C18 1.348(7)
C19 H19 0.9300
C17 C18 1.357(6)
C17 H17 0.9300
C18 H18 0.9300
